data_4123721
loop_
_publ_author_name
'Cai, Weizhao'
'G\/ladysiak, Andrzej'
'Anio\/la, Michalina'
'Smith, Vincent J.'
'Barbour, Leonard J.'
'Katrusiak, Andrzej'

_publ_section_title
;
 Giant Negative Area Compressibility Tunable in a Soft Porous Framework
 Material.
;
_journal_issue 29
_journal_name_full 'Journal of the American Chemical Society'
_journal_page_first 9296
_journal_page_last 9301
_journal_paper_doi 10.1021/jacs.5b03280
_journal_volume 137
_journal_year 2015
_chemical_formula_moiety 'C18 H12 N2 O3 Zn, H2 O'
_chemical_formula_sum 'C18 H14 N2 O4 Zn'
_chemical_formula_weight 387.68
_chemical_name_systematic
; 
 ? 
;
_space_group_IT_number 82
_symmetry_cell_setting tetragonal
_symmetry_space_group_name_Hall 'I -4'
_symmetry_space_group_name_H-M 'I -4'
_atom_sites_solution_hydrogens geom
_atom_sites_solution_primary direct
_atom_sites_solution_secondary difmap
_audit_creation_method SHELXL-97
_cell_angle_alpha 90.00
_cell_angle_beta 90.00
_cell_angle_gamma 90.00
_cell_formula_units_Z 8
_cell_length_a 26.684(7)
_cell_length_b 26.684(7)
_cell_length_c 4.701(3)
_cell_measurement_pressure 1040000
_cell_measurement_temperature 296(2)
_cell_volume 3347(2)
_computing_cell_refinement 'CrysAlis (Oxford Diffraction, 2010)'
_computing_data_collection 'CrysAlis (Oxford Diffraction, 2010)'
_computing_data_reduction 'CrysAlisRED (Oxford Diffraction, 2010)'
_computing_molecular_graphics 'Mercury (Macrae et al., 2008)'
_computing_publication_material 'SHELXL-97 (Sheldrick, 2008)'
_computing_structure_refinement 'SHELXL-97 (Sheldrick, 2008)'
_computing_structure_solution 'SHELXS-97 (Sheldrick, 2008)'
_diffrn_ambient_temperature 296(2)
_diffrn_measured_fraction_theta_full 0.251
_diffrn_measured_fraction_theta_max 0.251
_diffrn_measurement_device_type 'Oxford Diffraction Xcalibur Eos'
_diffrn_measurement_method
;HP omega scans - for more details see:
A. Budzianowski, A. Katrusiak in High-Pressure Crystallography
(Eds.: A. Katrusiak, P. F. McMillan),
Dordrecht: Kluwer Acad. Publ., 2004 pp.157-168
;
_diffrn_radiation_monochromator graphite
_diffrn_radiation_source 'fine-focus sealed tube'
_diffrn_radiation_type MoK\a
_diffrn_radiation_wavelength 0.71073
_diffrn_reflns_av_R_equivalents 0.1710
_diffrn_reflns_av_sigmaI/netI 0.1519
_diffrn_reflns_limit_h_max 31
_diffrn_reflns_limit_h_min -33
_diffrn_reflns_limit_k_max 4
_diffrn_reflns_limit_k_min -5
_diffrn_reflns_limit_l_max 6
_diffrn_reflns_limit_l_min -6
_diffrn_reflns_number 5490
_diffrn_reflns_theta_full 27.82
_diffrn_reflns_theta_max 27.82
_diffrn_reflns_theta_min 4.40
_exptl_absorpt_coefficient_mu 1.493
_exptl_absorpt_correction_T_max 0.8183
_exptl_absorpt_correction_T_min 0.5729
_exptl_absorpt_correction_type analytical
_exptl_absorpt_process_details
;
Katrusiak, A. (2003). REDSHABS - Program for correcting
reflections intensities for DAC absorption, gasket shadowing
and sample crystal absorption. Adam Mickiewicz University, Pozna\'n.
Katrusiak, A. (2004). Z. Kristallogr. 219, 461-467
;
_exptl_crystal_colour Brown
_exptl_crystal_density_diffrn 1.539
_exptl_crystal_density_method analytical
_exptl_crystal_description Block
_exptl_crystal_F_000 1584
_exptl_crystal_size_max 0.44
_exptl_crystal_size_mid 0.25
_exptl_crystal_size_min 0.14
_refine_diff_density_max 0.161
_refine_diff_density_min -0.176
_refine_diff_density_rms 0.047
_refine_ls_abs_structure_details 'Flack H D (1983), Acta Cryst. A39, 876-881'
_refine_ls_abs_structure_Flack 0.00(14)
_refine_ls_extinction_method none
_refine_ls_goodness_of_fit_ref 1.072
_refine_ls_hydrogen_treatment constr
_refine_ls_matrix_type full
_refine_ls_number_parameters 209
_refine_ls_number_reflns 995
_refine_ls_number_restraints 389
_refine_ls_restrained_S_all 0.994
_refine_ls_R_factor_all 0.2580
_refine_ls_R_factor_gt 0.1154
_refine_ls_shift/su_max 0.000
_refine_ls_shift/su_mean 0.000
_refine_ls_structure_factor_coef Fsqd
_refine_ls_weighting_details 'calc w=1/[\s^2^(Fo^2^)+(0.1800P)^2^+6.5000P] where P=(Fo^2^+2Fc^2^)/3'
_refine_ls_weighting_scheme calc
_refine_ls_wR_factor_gt 0.2880
_refine_ls_wR_factor_ref 0.3856
_reflns_number_gt 333
_reflns_number_total 995
_reflns_threshold_expression >2sigma(I)
_cod_data_source_file ja5b03280_si_002.cif
_cod_data_source_block 1H2O_1.04GPa_in_Isopropanol
_cod_depositor_comments
;
The following automatic conversions were performed:
'_atom_site_symetry_multiplicity' tag replaced with
'_atom_site_symmetry_multiplicity' tag as specified in the
replacement file
'/usr/data/users/saulius/crontab/automatic-downloads/rss-feeds/ACS/lib/lists/replacement-tags.lst'.

Automatic conversion script
Id: cif_correct_tags 3376 2015-05-07 07:48:27Z andrius 

The following automatic conversions were performed:

'_symmetry_cell_setting' value 'Tetragonal' changed to 'tetragonal'
according to
/usr/data/users/saulius/crontab/automatic-downloads/rss-feeds/ACS/lib/dictionaries/cif_core.dic
dictionary named 'cif_core.dic' version 2.4.2 from 2011-04-26.

Automatic conversion script
Id: cif_fix_values 3271 2015-04-21 07:52:19Z andrius 

 Adding full bibliography for 4123717--4123744.cif.
;
_cod_original_sg_symbol_Hall I-4
_cod_original_sg_symbol_H-M I-4
_cod_database_code 4123721

loop_
_symmetry_equiv_pos_as_xyz
'x, y, z'
'-x, -y, z'
'y, -x, -z'
'-y, x, -z'
'x+1/2, y+1/2, z+1/2'
'-x+1/2, -y+1/2, z+1/2'
'y+1/2, -x+1/2, -z+1/2'
'-y+1/2, x+1/2, -z+1/2'

loop_
_atom_site_label
_atom_site_type_symbol
_atom_site_fract_x
_atom_site_fract_y
_atom_site_fract_z
_atom_site_U_iso_or_equiv
_atom_site_adp_type
_atom_site_occupancy
_atom_site_symmetry_multiplicity
_atom_site_calc_flag
_atom_site_refinement_flags
_atom_site_disorder_assembly
_atom_site_disorder_group
Zn1 Zn 0.27505(15) 0.21360(16) 0.8864(17) 0.180(3) Uani 1 1 d DU . .
O1 O 0.2135(10) 0.2485(10) 1.039(4) 0.158(8) Uani 1 1 d DU . .
H1A H 0.1923 0.2598 0.9249 0.237 Uiso 1 1 d R . .
N1 N 0.2517(8) 0.1442(7) 0.857(5) 0.138(7) Uani 1 1 d DU . .
C1 C 0.2697(9) 0.1089(8) 1.019(5) 0.156(12) Uani 1 1 d DU . .
H1 H 0.2967 0.1142 1.1396 0.187 Uiso 1 1 calc R . .
N2 N 0.2464(5) 0.0637(9) 1.000(3) 0.158(9) Uani 1 1 d DU A .
C2 C 0.2154(5) 0.1231(7) 0.725(3) 0.145(9) Uani 1 1 d DU . .
O2 O 0.2714(8) -0.1600(6) 1.415(5) 0.183(9) Uani 1 1 d DU . .
C3 C 0.1844(7) 0.1456(7) 0.527(3) 0.133(8) Uani 1 1 d DU . .
H3 H 0.1888 0.1791 0.4789 0.159 Uiso 1 1 calc R . .
O3A O 0.3021(17) -0.1340(14) 1.762(6) 0.163(10) Uani 0.61(3) 1 d PDU . .
O3B O 0.3377(10) -0.1255(13) 1.603(12) 0.163(10) Uani 0.39(3) 1 d PDU . .
C4 C 0.1468(6) 0.1177(10) 0.403(3) 0.151(8) Uani 1 1 d DU . .
C5 C 0.1152(7) 0.1387(8) 0.204(3) 0.159(10) Uani 1 1 d DU . .
H5 H 0.1198 0.1722 0.1543 0.191 Uiso 1 1 calc R . .
C6 C 0.0770(6) 0.1124(12) 0.074(4) 0.163(9) Uani 1 1 d DU . .
H6 H 0.0561 0.1274 -0.0594 0.195 Uiso 1 1 calc R . .
C7 C 0.0710(5) 0.0627(12) 0.151(4) 0.157(9) Uani 1 1 d DU . .
H7 H 0.0457 0.0436 0.0695 0.188 Uiso 1 1 calc R . .
C8 C 0.1027(6) 0.0415(9) 0.349(4) 0.146(9) Uani 1 1 d DU . .
H8 H 0.0982 0.0079 0.3973 0.175 Uiso 1 1 calc R . .
C9 C 0.1409(4) 0.0680(9) 0.480(3) 0.142(9) Uani 1 1 d DU . .
C10 C 0.1717(7) 0.0457(8) 0.676(4) 0.144(9) Uani 1 1 d DU . .
H10 H 0.1673 0.0122 0.7252 0.173 Uiso 1 1 calc R . .
C11 C 0.2093(5) 0.0736(6) 0.800(3) 0.146(9) Uani 1 1 d DU . .
C12 C 0.2580(5) 0.0172(8) 1.125(5) 0.151(6) Uani 1 1 d DU . .
C15 C 0.2801(7) -0.0733(7) 1.359(5) 0.151(6) Uani 1 1 d DU . .
C13A C 0.2786(10) 0.0144(7) 1.394(5) 0.151(6) Uani 0.47(2) 1 d PDU A 1
H13A H 0.2848 0.0438 1.4943 0.181 Uiso 0.47(2) 1 calc PR A 1
C14A C 0.2900(10) -0.0309(9) 1.516(4) 0.151(6) Uani 0.47(2) 1 d PDU A 1
H14A H 0.3038 -0.0329 1.6977 0.181 Uiso 0.47(2) 1 calc PR A 1
C16A C 0.2596(13) -0.0725(8) 1.091(6) 0.151(6) Uani 0.47(2) 1 d PDU A 1
H16A H 0.2533 -0.1019 0.9913 0.181 Uiso 0.47(2) 1 calc PR A 1
C17A C 0.2488(12) -0.0262(10) 0.976(4) 0.151(6) Uani 0.47(2) 1 d PDU A 1
H17A H 0.2349 -0.0244 0.7952 0.181 Uiso 0.47(2) 1 calc PR A 1
C13B C 0.3058(5) 0.0079(8) 1.219(7) 0.151(6) Uani 0.53(2) 1 d PDU A 2
H13B H 0.3301 0.0327 1.2009 0.181 Uiso 0.53(2) 1 calc PR A 2
C14B C 0.3186(6) -0.0380(9) 1.340(7) 0.151(6) Uani 0.53(2) 1 d PDU A 2
H14B H 0.3508 -0.0447 1.4045 0.181 Uiso 0.53(2) 1 calc PR A 2
C16B C 0.2304(7) -0.0677(7) 1.271(7) 0.151(6) Uani 0.53(2) 1 d PDU A 2
H16B H 0.2061 -0.0924 1.2875 0.181 Uiso 0.53(2) 1 calc PR A 2
C17B C 0.2220(5) -0.0204(9) 1.153(6) 0.151(6) Uani 0.53(2) 1 d PDU A 2
H17B H 0.1898 -0.0133 1.0893 0.181 Uiso 0.53(2) 1 calc PR A 2
C18 C 0.2927(8) -0.1229(6) 1.498(5) 0.144(7) Uani 1 1 d DU A .
O1W O 0.441(8) -0.102(7) 0.95(3) 0.87(17) Uiso 1 1 d . . .
H1WA H 0.4186 -0.1191 1.0273 1.047 Uiso 1 1 d R . .
H1WB H 0.4403 -0.0761 0.8204 1.047 Uiso 1 1 d R . .

loop_
_atom_site_aniso_label
_atom_site_aniso_U_11
_atom_site_aniso_U_22
_atom_site_aniso_U_33
_atom_site_aniso_U_23
_atom_site_aniso_U_13
_atom_site_aniso_U_12
Zn1 0.061(3) 0.069(2) 0.410(9) -0.029(4) -0.018(3) 0.010(6)
O1 0.136(15) 0.137(13) 0.200(15) 0.010(14) 0.045(13) 0.012(14)
N1 0.076(14) 0.111(8) 0.227(17) 0.009(11) 0.000(12) -0.020(10)
C1 0.16(2) 0.089(10) 0.22(2) -0.025(14) -0.048(18) 0.000(16)
N2 0.121(17) 0.125(8) 0.227(18) 0.028(11) -0.026(13) -0.028(11)
C2 0.129(17) 0.089(10) 0.216(18) -0.018(12) -0.030(13) -0.005(12)
O2 0.163(17) 0.134(10) 0.252(14) 0.020(13) 0.000(15) -0.019(15)
C3 0.143(11) 0.126(10) 0.129(11) 0.000(8) 0.010(8) -0.009(8)
O3A 0.122(13) 0.183(18) 0.184(12) 0.050(12) 0.019(13) -0.003(14)
O3B 0.122(13) 0.183(18) 0.184(12) 0.050(12) 0.019(13) -0.003(14)
C4 0.140(11) 0.142(11) 0.171(11) 0.011(9) -0.011(8) -0.009(9)
C5 0.174(18) 0.152(15) 0.152(16) -0.008(13) -0.017(13) 0.011(13)
C6 0.160(12) 0.155(12) 0.174(12) 0.003(9) -0.012(8) 0.002(9)
C7 0.102(16) 0.146(16) 0.22(2) 0.015(19) -0.001(14) 0.031(19)
C8 0.151(17) 0.148(14) 0.139(16) 0.005(14) -0.008(12) -0.017(13)
C9 0.079(15) 0.133(15) 0.21(2) 0.008(17) 0.009(12) -0.001(16)
C10 0.143(17) 0.106(12) 0.184(18) -0.009(13) -0.018(13) -0.019(13)
C11 0.135(17) 0.105(11) 0.196(18) 0.000(13) -0.021(12) -0.020(12)
C12 0.141(10) 0.124(6) 0.187(10) 0.010(7) -0.007(8) -0.007(8)
C15 0.141(10) 0.124(6) 0.187(10) 0.010(7) -0.007(8) -0.007(8)
C13A 0.141(10) 0.124(6) 0.187(10) 0.010(7) -0.007(8) -0.007(8)
C14A 0.141(10) 0.124(6) 0.187(10) 0.010(7) -0.007(8) -0.007(8)
C16A 0.141(10) 0.124(6) 0.187(10) 0.010(7) -0.007(8) -0.007(8)
C17A 0.141(10) 0.124(6) 0.187(10) 0.010(7) -0.007(8) -0.007(8)
C13B 0.141(10) 0.124(6) 0.187(10) 0.010(7) -0.007(8) -0.007(8)
C14B 0.141(10) 0.124(6) 0.187(10) 0.010(7) -0.007(8) -0.007(8)
C16B 0.141(10) 0.124(6) 0.187(10) 0.010(7) -0.007(8) -0.007(8)
C17B 0.141(10) 0.124(6) 0.187(10) 0.010(7) -0.007(8) -0.007(8)
C18 0.138(11) 0.132(8) 0.163(10) 0.001(7) 0.000(8) 0.002(8)

loop_
_atom_type_symbol
_atom_type_description
_atom_type_scat_dispersion_real
_atom_type_scat_dispersion_imag
_atom_type_scat_source
C C 0.0033 0.0016 'International Tables Vol C Tables 4.2.6.8 and 6.1.1.4'
H H 0.0000 0.0000 'International Tables Vol C Tables 4.2.6.8 and 6.1.1.4'
N N 0.0061 0.0033 'International Tables Vol C Tables 4.2.6.8 and 6.1.1.4'
O O 0.0106 0.0060 'International Tables Vol C Tables 4.2.6.8 and 6.1.1.4'
Zn Zn 0.2839 1.4301 'International Tables Vol C Tables 4.2.6.8 and 6.1.1.4'

loop_
_geom_angle_atom_site_label_1
_geom_angle_atom_site_label_2
_geom_angle_atom_site_label_3
_geom_angle
_geom_angle_site_symmetry_1
_geom_angle_site_symmetry_3
O1 Zn1 O1 100.7(7) 6_554 .
O1 Zn1 N1 118.8(11) 6_554 .
O1 Zn1 N1 101.7(10) . .
O1 Zn1 O2 98.7(12) 6_554 7_557
O1 Zn1 O2 116.4(9) . 7_557
N1 Zn1 O2 119.8(11) . 7_557
Zn1 O1 Zn1 114.2(13) 6 .
C1 N1 C2 104.0(16) . .
C1 N1 Zn1 121.7(17) . .
C2 N1 Zn1 133.8(17) . .
N1 C1 N2 116(2) . .
C11 N2 C1 102(2) . .
C11 N2 C12 127.2(19) . .
C1 N2 C12 130.9(16) . .
C3 C2 N1 125.9(14) . .
C3 C2 C11 121.2(4) . .
N1 C2 C11 112.9(13) . .
C18 O2 Zn1 117.8(11) . 8_547
C2 C3 C4 119.1(6) . .
O3B O3A C18 61.8(14) . .
O3A O3B C18 61.8(14) . .
C5 C4 C3 120.9(16) . .
C5 C4 C9 119.8(15) . .
C3 C4 C9 119.4(3) . .
C4 C5 C6 122.9(7) . .
C5 C6 C7 117.3(15) . .
C8 C7 C6 120.0(16) . .
C7 C8 C9 122.7(10) . .
C10 C9 C8 121.2(17) . .
C10 C9 C4 121.5(5) . .
C8 C9 C4 117.4(15) . .
C9 C10 C11 119.1(9) . .
N2 C11 C10 134.5(16) . .
N2 C11 C2 105.7(16) . .
C10 C11 C2 119.7(6) . .
C13A C12 C17A 119.4(6) . .
C13A C12 C13B 47.7(13) . .
C17A C12 C13B 100.3(11) . .
C13A C12 C17B 98.5(10) . .
C17A C12 C17B 47.1(13) . .
C13B C12 C17B 118.7(5) . .
C13A C12 N2 121.0(19) . .
C17A C12 N2 119.6(19) . .
C13B C12 N2 119.8(11) . .
C17B C12 N2 121.5(11) . .
C16A C15 C14A 123.8(9) . .
C16A C15 C14B 102.9(12) . .
C14A C15 C14B 48.7(14) . .
C16A C15 C16B 49.2(14) . .
C14A C15 C16B 104.8(12) . .
C14B C15 C16B 127.3(9) . .
C16A C15 C18 120(2) . .
C14A C15 C18 116(2) . .
C14B C15 C18 117.1(13) . .
C16B C15 C18 115.6(13) . .
C12 C13A C14A 121.2(4) . .
C15 C14A C13A 117.2(5) . .
C15 C16A C17A 117.1(5) . .
C12 C17A C16A 121.3(2) . .
C12 C13B C14B 121.1(4) . .
C13B C14B C15 116.1(6) . .
C17B C16B C15 111.5(6) . .
C16B C17B C12 125.3(3) . .
O2 C18 O3A 102.12(11) . .
O2 C18 O3B 120.84(15) . .
O3A C18 O3B 56(3) . .
O2 C18 C15 118.5(17) . .
O3A C18 C15 131(2) . .
O3B C18 C15 115(2) . .

loop_
_geom_bond_atom_site_label_1
_geom_bond_atom_site_label_2
_geom_bond_distance
_geom_bond_site_symmetry_2
Zn1 O1 1.94(2) 6_554
Zn1 O1 2.02(3) .
Zn1 N1 1.958(18) .
Zn1 O2 2.007(10) 7_557
O1 Zn1 1.94(2) 6
N1 C1 1.3049(11) .
N1 C2 1.28(2) .
C1 N2 1.3580(11) .
N2 C11 1.3900(11) .
N2 C12 1.41(3) .
C2 C3 1.3818(11) .
C2 C11 1.377(8) .
O2 C18 1.2061(11) .
O2 Zn1 2.007(10) 8_547
C3 C4 1.379(8) .
O3A O3B 1.23(6) .
O3A C18 1.2999(12) .
O3B C18 1.3001(11) .
C4 C5 1.3819(11) .
C4 C9 1.383(8) .
C5 C6 1.380(9) .
C6 C7 1.383(9) .
C7 C8 1.380(8) .
C8 C9 1.384(8) .
C9 C10 1.373(8) .
C10 C11 1.378(8) .
C12 C13A 1.3818(12) .
C12 C17A 1.375(8) .
C12 C13B 1.3724(11) .
C12 C17B 1.395(7) .
C15 C16A 1.375(8) .
C15 C14A 1.375(8) .
C15 C14B 1.396(7) .
C15 C16B 1.397(7) .
C15 C18 1.5130(11) .
C13A C14A 1.374(6) .
C16A C17A 1.377(6) .
C13B C14B 1.394(7) .
C16B C17B 1.396(7) .

loop_
_geom_torsion_atom_site_label_1
_geom_torsion_atom_site_label_2
_geom_torsion_atom_site_label_3
_geom_torsion_atom_site_label_4
_geom_torsion
_geom_torsion_site_symmetry_1
_geom_torsion_site_symmetry_3
_geom_torsion_site_symmetry_4
O1 Zn1 O1 Zn1 -111.9(19) 6_554 . 6
N1 Zn1 O1 Zn1 125.5(14) . . 6
O2 Zn1 O1 Zn1 -6.5(18) 7_557 . 6
O1 Zn1 N1 C1 138.2(11) 6_554 . .
O1 Zn1 N1 C1 -112.5(9) . . .
O2 Zn1 N1 C1 17.5(13) 7_557 . .
O1 Zn1 N1 C2 -51.8(14) 6_554 . .
O1 Zn1 N1 C2 57.5(11) . . .
O2 Zn1 N1 C2 -172.6(10) 7_557 . .
C2 N1 C1 N2 0.2(3) . . .
Zn1 N1 C1 N2 172.7(10) . . .
N1 C1 N2 C11 -0.3(5) . . .
N1 C1 N2 C12 174.4(13) . . .
C1 N1 C2 C3 179.8(3) . . .
Zn1 N1 C2 C3 8.7(12) . . .
C1 N1 C2 C11 0.1(3) . . .
Zn1 N1 C2 C11 -171.1(12) . . .
N1 C2 C3 C4 179.9(4) . . .
C11 C2 C3 C4 -0.3(7) . . .
C2 C3 C4 C5 -179.7(5) . . .
C2 C3 C4 C9 0.3(9) . . .
C3 C4 C5 C6 -179.8(6) . . .
C9 C4 C5 C6 0.2(10) . . .
C4 C5 C6 C7 -0.1(10) . . .
C5 C6 C7 C8 -0.2(9) . . .
C6 C7 C8 C9 0.4(10) . . .
C7 C8 C9 C10 179.9(6) . . .
C7 C8 C9 C4 -0.3(10) . . .
C5 C4 C9 C10 179.8(6) . . .
C3 C4 C9 C10 -0.2(10) . . .
C5 C4 C9 C8 0.0(9) . . .
C3 C4 C9 C8 180.0(6) . . .
C8 C9 C10 C11 179.9(6) . . .
C4 C9 C10 C11 0.2(10) . . .
C1 N2 C11 C10 179.9(7) . . .
C12 N2 C11 C10 4.9(15) . . .
C1 N2 C11 C2 0.3(6) . . .
C12 N2 C11 C2 -174.7(11) . . .
C9 C10 C11 N2 -179.8(7) . . .
C9 C10 C11 C2 -0.2(9) . . .
C3 C2 C11 N2 180.0(4) . . .
N1 C2 C11 N2 -0.2(5) . . .
C3 C2 C11 C10 0.3(8) . . .
N1 C2 C11 C10 -179.9(5) . . .
C11 N2 C12 C13A -151.7(16) . . .
C1 N2 C12 C13A 34.8(18) . . .
C11 N2 C12 C17A 28.4(17) . . .
C1 N2 C12 C17A -145.1(18) . . .
C11 N2 C12 C13B 152.5(17) . . .
C1 N2 C12 C13B -21(2) . . .
C11 N2 C12 C17B -27(2) . . .
C1 N2 C12 C17B 159.6(15) . . .
C17A C12 C13A C14A 0.0(3) . . .
C13B C12 C13A C14A -76.3(7) . . .
C17B C12 C13A C14A 45.1(10) . . .
N2 C12 C13A C14A -180.0(3) . . .
C16A C15 C14A C13A -0.2(7) . . .
C14B C15 C14A C13A 76.4(6) . . .
C16B C15 C14A C13A -50.7(11) . . .
C18 C15 C14A C13A -179.8(4) . . .
C12 C13A C14A C15 0.1(3) . . .
C14A C15 C16A C17A 0.2(9) . . .
C14B C15 C16A C17A -48.3(12) . . .
C16B C15 C16A C17A 80.3(9) . . .
C18 C15 C16A C17A 179.8(6) . . .
C13A C12 C17A C16A 0.0(7) . . .
C13B C12 C17A C16A 46.9(12) . . .
C17B C12 C17A C16A -72.9(8) . . .
N2 C12 C17A C16A 180.0(5) . . .
C15 C16A C17A C12 -0.1(9) . . .
C13A C12 C13B C14B 74.3(7) . . .
C17A C12 C13B C14B -46.3(10) . . .
C17B C12 C13B C14B 0.1(3) . . .
N2 C12 C13B C14B -179.3(18) . . .
C12 C13B C14B C15 0.0(3) . . .
C16A C15 C14B C13B 48.2(11) . . .
C14A C15 C14B C13B -75.8(6) . . .
C16B C15 C14B C13B 0.1(7) . . .
C18 C15 C14B C13B -178.4(19) . . .
C16A C15 C16B C17B -73.5(8) . . .
C14A C15 C16B C17B 48.7(12) . . .
C14B C15 C16B C17B -0.2(9) . . .
C18 C15 C16B C17B 178.3(19) . . .
C15 C16B C17B C12 0.3(9) . . .
C13A C12 C17B C16B -46.2(12) . . .
C17A C12 C17B C16B 76.4(9) . . .
C13B C12 C17B C16B -0.3(7) . . .
N2 C12 C17B C16B 179.1(19) . . .
Zn1 O2 C18 O3A -26(3) 8_547 . .
Zn1 O2 C18 O3B 32(4) 8_547 . .
Zn1 O2 C18 C15 -177.3(13) 8_547 . .
O3B O3A C18 O2 119.1(4) . . .
O3B O3A C18 C15 -95(3) . . .
O3A O3B C18 O2 -84.1(19) . . .
O3A O3B C18 C15 124(3) . . .
C16A C15 C18 O2 -23(3) . . .
C14A C15 C18 O2 157(3) . . .
C14B C15 C18 O2 -148(2) . . .
C16B C15 C18 O2 33(3) . . .
C16A C15 C18 O3A -164(3) . . .
C14A C15 C18 O3A 16(3) . . .
C14B C15 C18 O3A 71(3) . . .
C16B C15 C18 O3A -108(3) . . .
C16A C15 C18 O3B 130(3) . . .
C14A C15 C18 O3B -50(3) . . .
C14B C15 C18 O3B 5(3) . . .
C16B C15 C18 O3B -174(3) . . .
Zn1 O1 Zn1 O1 -23.1(11) . 6 6
Zn1 O1 Zn1 O1 -111.9(19) 6 . 6_554
